data_1542451
loop_
_publ_author_name
'Sabounchei, Seyyed Javad'
'Nemattalab, Hassan'
'Khavasi, Hamid Reza'

_publ_section_title
;
 Crystal Structure of 4'-Chlorobenzoylmethylenetriphenylphosphorane ylide,
 C~26~H~20~Cl~O~P
;
_journal_name_full 'X-ray Structure Analysis Online'
_journal_page_first 35
_journal_page_last 36
_journal_paper_doi 10.2116/xraystruct.26.35
_journal_volume 26
_journal_year 2010
_chemical_formula_sum 'C26 H20 Cl O P'
_chemical_formula_weight 414.84
_space_group_IT_number 15
_symmetry_cell_setting monoclinic
_symmetry_space_group_name_Hall '-C 2yc'
_symmetry_space_group_name_H-M 'C 1 2/c 1'
_atom_sites_solution_hydrogens geom
_atom_sites_solution_primary direct
_atom_sites_solution_secondary difmap
_audit_creation_method SHELXL-97
_cell_angle_alpha 90.00
_cell_angle_beta 100.366(4)
_cell_angle_gamma 90.00
_cell_formula_units_Z 8
_cell_length_a 16.6184(9)
_cell_length_b 10.9196(6)
_cell_length_c 23.5465(12)
_cell_measurement_reflns_used 2643
_cell_measurement_temperature 120(2)
_cell_measurement_theta_max 29.19
_cell_measurement_theta_min 2.24
_cell_volume 4203.2(4)
_computing_cell_refinement 'X-Area 1.31 (Stoe & Cie GmbH, 2005)'
_computing_data_collection 'X-Area 1.31 (Stoe & Cie GmbH, 2005)'
_computing_data_reduction 'X-Area 1.31 (Stoe & Cie GmbH, 2005)'
_computing_molecular_graphics 'X-Step32 1.07e (Stoe & Cie GmbH, 2000)'
_computing_publication_material 'SHELXL-97 (Sheldrick, 1997)'
_computing_structure_refinement 'SHELXL-97 (Sheldrick, 1997)'
_computing_structure_solution 'SHELXS-97 (Sheldrick, 1990)'
_diffrn_ambient_temperature 120(2)
_diffrn_detector_area_resol_mean 6.6667
_diffrn_measured_fraction_theta_full 0.979
_diffrn_measured_fraction_theta_max 0.979
_diffrn_measurement_device_type 'STOE IPDS II'
_diffrn_measurement_method 'rotation method'
_diffrn_radiation_monochromator graphite
_diffrn_radiation_source 'fine-focus sealed tube'
_diffrn_radiation_type MoK\a
_diffrn_radiation_wavelength 0.71073
_diffrn_reflns_av_R_equivalents 0.0388
_diffrn_reflns_av_sigmaI/netI 0.0258
_diffrn_reflns_limit_h_max 22
_diffrn_reflns_limit_h_min -22
_diffrn_reflns_limit_k_max 14
_diffrn_reflns_limit_k_min -14
_diffrn_reflns_limit_l_max 32
_diffrn_reflns_limit_l_min -23
_diffrn_reflns_number 15184
_diffrn_reflns_theta_full 29.19
_diffrn_reflns_theta_max 29.19
_diffrn_reflns_theta_min 2.24
_diffrn_standards_number 0
_exptl_absorpt_coefficient_mu 0.273
_exptl_absorpt_correction_T_max 0.970
_exptl_absorpt_correction_T_min 0.020
_exptl_absorpt_correction_type numerical
_exptl_absorpt_process_details 'shape of crystal determined optically'
_exptl_crystal_colour colorless
_exptl_crystal_density_diffrn 1.311
_exptl_crystal_density_method 'not measured'
_exptl_crystal_description block
_exptl_crystal_F_000 1728
_exptl_crystal_size_max 0.50
_exptl_crystal_size_mid 0.16
_exptl_crystal_size_min 0.12
_refine_diff_density_max 0.405
_refine_diff_density_min -0.412
_refine_diff_density_rms 0.047
_refine_ls_extinction_method none
_refine_ls_goodness_of_fit_ref 1.088
_refine_ls_hydrogen_treatment constr
_refine_ls_matrix_type full
_refine_ls_number_parameters 262
_refine_ls_number_reflns 5571
_refine_ls_number_restraints 0
_refine_ls_restrained_S_all 1.088
_refine_ls_R_factor_all 0.0400
_refine_ls_R_factor_gt 0.0377
_refine_ls_shift/su_max 0.011
_refine_ls_shift/su_mean 0.001
_refine_ls_structure_factor_coef Fsqd
_refine_ls_weighting_details 'calc w=1/[\s^2^(Fo^2^)+(0.0401P)^2^+4.3656P] where P=(Fo^2^+2Fc^2^)/3'
_refine_ls_weighting_scheme calc
_refine_ls_wR_factor_gt 0.0989
_refine_ls_wR_factor_ref 0.1005
_reflns_number_gt 5276
_reflns_number_total 5571
_reflns_threshold_expression >2sigma(I)
_cod_data_source_file 26_35_1.cif
_cod_data_source_block kh245-abs1
_cod_original_sg_symbol_H-M C2/c
_cod_original_formula_sum 'C26 H20 Cl1 O1 P1'
_cod_database_code 1542451

loop_
_symmetry_equiv_pos_as_xyz
'x, y, z'
'-x, y, -z+1/2'
'x+1/2, y+1/2, z'
'-x+1/2, y+1/2, -z+1/2'
'-x, -y, -z'
'x, -y, z-1/2'
'-x+1/2, -y+1/2, -z'
'x+1/2, -y+1/2, z-1/2'

loop_
_atom_site_label
_atom_site_type_symbol
_atom_site_fract_x
_atom_site_fract_y
_atom_site_fract_z
_atom_site_U_iso_or_equiv
_atom_site_adp_type
_atom_site_occupancy
_atom_site_symmetry_multiplicity
_atom_site_calc_flag
_atom_site_refinement_flags
_atom_site_disorder_assembly
_atom_site_disorder_group
C1 C 0.23697(7) 0.93523(12) 0.58313(5) 0.0223(2) Uani 1 1 d . . .
H1 H 0.1988 0.8724 0.5753 0.027 Uiso 1 1 calc R . .
C2 C 0.28426(8) 0.94480(12) 0.63795(6) 0.0234(2) Uani 1 1 d . . .
H2 H 0.2778 0.8895 0.6668 0.028 Uiso 1 1 calc R . .
C3 C 0.34139(7) 1.03867(12) 0.64869(5) 0.0225(2) Uani 1 1 d . . .
C4 C 0.35058(8) 1.12406(12) 0.60685(6) 0.0244(2) Uani 1 1 d . . .
H4 H 0.3881 1.1877 0.6151 0.029 Uiso 1 1 calc R . .
C5 C 0.30267(8) 1.11287(12) 0.55223(6) 0.0227(2) Uani 1 1 d . . .
H5 H 0.3087 1.1693 0.5237 0.027 Uiso 1 1 calc R . .
C6 C 0.24568(7) 1.01841(11) 0.53949(5) 0.0200(2) Uani 1 1 d . . .
C7 C 0.19415(7) 1.01437(11) 0.47971(5) 0.0209(2) Uani 1 1 d . . .
C8 C 0.13832(8) 0.91799(11) 0.46551(5) 0.0221(2) Uani 1 1 d . . .
H8 H 0.1371 0.8542 0.4915 0.026 Uiso 1 1 calc R . .
C9 C 0.00273(7) 0.79195(11) 0.40555(5) 0.0181(2) Uani 1 1 d . . .
C10 C 0.03525(8) 0.67389(11) 0.41626(6) 0.0242(2) Uani 1 1 d . . .
H10 H 0.0909 0.6605 0.4180 0.029 Uiso 1 1 calc R . .
C11 C -0.01555(9) 0.57710(12) 0.42429(7) 0.0295(3) Uani 1 1 d . . .
H11 H 0.0060 0.4988 0.4312 0.035 Uiso 1 1 calc R . .
C12 C -0.09885(9) 0.59706(12) 0.42197(6) 0.0281(3) Uani 1 1 d . . .
H12 H -0.1328 0.5320 0.4274 0.034 Uiso 1 1 calc R . .
C13 C -0.13131(8) 0.71353(12) 0.41154(6) 0.0252(3) Uani 1 1 d . . .
H13 H -0.1869 0.7265 0.4102 0.030 Uiso 1 1 calc R . .
C14 C -0.08091(7) 0.81121(11) 0.40313(5) 0.0209(2) Uani 1 1 d . . .
H14 H -0.1029 0.8892 0.3959 0.025 Uiso 1 1 calc R . .
C15 C 0.11791(7) 0.89223(12) 0.33680(5) 0.0213(2) Uani 1 1 d . . .
C16 C 0.09346(8) 0.79696(12) 0.29822(5) 0.0249(2) Uani 1 1 d . . .
H16 H 0.0519 0.7442 0.3043 0.030 Uiso 1 1 calc R . .
C17 C 0.13133(9) 0.78054(14) 0.25039(6) 0.0288(3) Uani 1 1 d . . .
H17 H 0.1146 0.7172 0.2245 0.035 Uiso 1 1 calc R . .
C18 C 0.19351(9) 0.85811(15) 0.24141(6) 0.0326(3) Uani 1 1 d . . .
H18 H 0.2191 0.8463 0.2098 0.039 Uiso 1 1 calc R . .
C19 C 0.21774(10) 0.95349(17) 0.27940(7) 0.0391(4) Uani 1 1 d . . .
H19 H 0.2595 1.0057 0.2731 0.047 Uiso 1 1 calc R . .
C20 C 0.18012(9) 0.97173(15) 0.32693(6) 0.0335(3) Uani 1 1 d . . .
H20 H 0.1962 1.0365 0.3521 0.040 Uiso 1 1 calc R . .
C21 C 0.01185(7) 1.05504(11) 0.38538(5) 0.0204(2) Uani 1 1 d . . .
C22 C 0.00388(8) 1.13485(12) 0.43032(6) 0.0234(2) Uani 1 1 d . . .
H22 H 0.0304 1.1181 0.4678 0.028 Uiso 1 1 calc R . .
C23 C -0.04396(9) 1.23972(12) 0.41876(6) 0.0285(3) Uani 1 1 d . . .
H23 H -0.0492 1.2933 0.4486 0.034 Uiso 1 1 calc R . .
C24 C -0.08381(9) 1.26472(13) 0.36300(7) 0.0325(3) Uani 1 1 d . . .
H24 H -0.1153 1.3353 0.3556 0.039 Uiso 1 1 calc R . .
C25 C -0.07691(10) 1.18484(14) 0.31830(7) 0.0340(3) Uani 1 1 d . . .
H25 H -0.1043 1.2013 0.2810 0.041 Uiso 1 1 calc R . .
C26 C -0.02896(9) 1.08023(12) 0.32934(6) 0.0276(3) Uani 1 1 d . . .
H26 H -0.0240 1.0269 0.2994 0.033 Uiso 1 1 calc R . .
O1 O 0.20208(6) 1.09992(9) 0.44536(4) 0.0267(2) Uani 1 1 d . . .
P1 P 0.072052(18) 0.91687(3) 0.400371(12) 0.01786(8) Uani 1 1 d . . .
Cl1 Cl 0.40391(2) 1.04959(3) 0.716440(14) 0.03119(9) Uani 1 1 d . . .

loop_
_atom_site_aniso_label
_atom_site_aniso_U_11
_atom_site_aniso_U_22
_atom_site_aniso_U_33
_atom_site_aniso_U_23
_atom_site_aniso_U_13
_atom_site_aniso_U_12
C1 0.0184(5) 0.0238(6) 0.0238(6) 0.0013(4) 0.0013(4) -0.0035(4)
C2 0.0208(5) 0.0264(6) 0.0225(6) 0.0015(5) 0.0023(4) -0.0017(4)
C3 0.0164(5) 0.0280(6) 0.0222(5) -0.0054(5) 0.0014(4) 0.0011(4)
C4 0.0204(5) 0.0233(6) 0.0289(6) -0.0048(5) 0.0030(5) -0.0045(4)
C5 0.0212(5) 0.0207(5) 0.0258(6) 0.0005(4) 0.0036(4) -0.0025(4)
C6 0.0161(5) 0.0207(5) 0.0229(5) -0.0010(4) 0.0030(4) -0.0008(4)
C7 0.0187(5) 0.0215(5) 0.0223(5) 0.0011(4) 0.0032(4) -0.0023(4)
C8 0.0225(5) 0.0232(6) 0.0196(5) 0.0028(4) 0.0014(4) -0.0056(4)
C9 0.0184(5) 0.0191(5) 0.0171(5) -0.0009(4) 0.0039(4) -0.0032(4)
C10 0.0203(5) 0.0211(6) 0.0324(6) -0.0001(5) 0.0085(5) -0.0005(4)
C11 0.0290(7) 0.0180(5) 0.0442(8) 0.0001(5) 0.0138(6) -0.0009(5)
C12 0.0273(6) 0.0220(6) 0.0378(7) -0.0035(5) 0.0135(5) -0.0073(5)
C13 0.0188(5) 0.0266(6) 0.0314(6) -0.0019(5) 0.0078(5) -0.0036(5)
C14 0.0193(5) 0.0207(5) 0.0229(5) 0.0000(4) 0.0045(4) -0.0006(4)
C15 0.0188(5) 0.0263(6) 0.0194(5) 0.0038(4) 0.0047(4) -0.0005(4)
C16 0.0254(6) 0.0281(6) 0.0215(5) 0.0026(5) 0.0054(4) -0.0014(5)
C17 0.0333(7) 0.0329(7) 0.0210(6) 0.0009(5) 0.0070(5) 0.0031(5)
C18 0.0294(7) 0.0467(8) 0.0239(6) 0.0041(6) 0.0108(5) 0.0028(6)
C19 0.0331(7) 0.0543(10) 0.0337(7) -0.0004(7) 0.0161(6) -0.0144(7)
C20 0.0319(7) 0.0417(8) 0.0290(7) -0.0037(6) 0.0114(5) -0.0140(6)
C21 0.0220(5) 0.0182(5) 0.0213(5) 0.0014(4) 0.0048(4) -0.0040(4)
C22 0.0248(6) 0.0228(6) 0.0236(6) -0.0011(5) 0.0067(4) -0.0057(5)
C23 0.0307(6) 0.0208(6) 0.0364(7) -0.0037(5) 0.0129(5) -0.0052(5)
C24 0.0347(7) 0.0189(6) 0.0448(8) 0.0058(5) 0.0098(6) 0.0013(5)
C25 0.0419(8) 0.0268(7) 0.0310(7) 0.0077(5) 0.0003(6) 0.0038(6)
C26 0.0369(7) 0.0226(6) 0.0222(6) 0.0020(5) 0.0021(5) 0.0009(5)
O1 0.0280(5) 0.0257(4) 0.0254(4) 0.0057(4) 0.0019(4) -0.0080(4)
P1 0.01763(14) 0.01917(15) 0.01672(14) 0.00136(10) 0.00289(10) -0.00369(10)
Cl1 0.02514(16) 0.04121(19) 0.02443(16) -0.00590(13) -0.00306(11) -0.00406(13)

loop_
_atom_type_symbol
_atom_type_description
_atom_type_scat_dispersion_real
_atom_type_scat_dispersion_imag
_atom_type_scat_source
C C 0.0033 0.0016 'International Tables Vol C Tables 4.2.6.8 and 6.1.1.4'
H H 0.0000 0.0000 'International Tables Vol C Tables 4.2.6.8 and 6.1.1.4'
N N 0.0061 0.0033 'International Tables Vol C Tables 4.2.6.8 and 6.1.1.4'
O O 0.0106 0.0060 'International Tables Vol C Tables 4.2.6.8 and 6.1.1.4'
P P 0.1023 0.0942 'International Tables Vol C Tables 4.2.6.8 and 6.1.1.4'
Cd Cd -0.8075 1.2024 'International Tables Vol C Tables 4.2.6.8 and 6.1.1.4'
Cl Cl 0.1484 0.1585 'International Tables Vol C Tables 4.2.6.8 and 6.1.1.4'

loop_
_geom_angle_atom_site_label_1
_geom_angle_atom_site_label_2
_geom_angle_atom_site_label_3
_geom_angle
_geom_angle_site_symmetry_1
_geom_angle_site_symmetry_3
C2 C1 C6 121.20(11) . .
C2 C1 H1 119.4 . .
C6 C1 H1 119.4 . .
C1 C2 C3 118.59(12) . .
C1 C2 H2 120.7 . .
C3 C2 H2 120.7 . .
C4 C3 C2 121.77(12) . .
C4 C3 Cl1 118.75(10) . .
C2 C3 Cl1 119.48(10) . .
C3 C4 C5 118.73(11) . .
C3 C4 H4 120.6 . .
C5 C4 H4 120.6 . .
C4 C5 C6 121.14(12) . .
C4 C5 H5 119.4 . .
C6 C5 H5 119.4 . .
C5 C6 C1 118.55(11) . .
C5 C6 C7 118.08(11) . .
C1 C6 C7 123.33(11) . .
O1 C7 C8 123.04(11) . .
O1 C7 C6 118.03(11) . .
C8 C7 C6 118.91(11) . .
C7 C8 P1 120.51(9) . .
C7 C8 H8 119.7 . .
P1 C8 H8 119.7 . .
C14 C9 C10 119.60(11) . .
C14 C9 P1 121.76(9) . .
C10 C9 P1 118.50(9) . .
C11 C10 C9 120.04(12) . .
C11 C10 H10 120.0 . .
C9 C10 H10 120.0 . .
C10 C11 C12 120.04(12) . .
C10 C11 H11 120.0 . .
C12 C11 H11 120.0 . .
C13 C12 C11 120.20(12) . .
C13 C12 H12 119.9 . .
C11 C12 H12 119.9 . .
C12 C13 C14 120.22(12) . .
C12 C13 H13 119.9 . .
C14 C13 H13 119.9 . .
C13 C14 C9 119.91(11) . .
C13 C14 H14 120.0 . .
C9 C14 H14 120.0 . .
C16 C15 C20 119.47(12) . .
C16 C15 P1 122.10(9) . .
C20 C15 P1 118.43(10) . .
C15 C16 C17 120.05(12) . .
C15 C16 H16 120.0 . .
C17 C16 H16 120.0 . .
C18 C17 C16 120.17(13) . .
C18 C17 H17 119.9 . .
C16 C17 H17 119.9 . .
C17 C18 C19 120.05(13) . .
C17 C18 H18 120.0 . .
C19 C18 H18 120.0 . .
C18 C19 C20 120.46(14) . .
C18 C19 H19 119.8 . .
C20 C19 H19 119.8 . .
C19 C20 C15 119.77(14) . .
C19 C20 H20 120.1 . .
C15 C20 H20 120.1 . .
C22 C21 C26 119.79(12) . .
C22 C21 P1 119.83(10) . .
C26 C21 P1 120.35(10) . .
C23 C22 C21 119.61(12) . .
C23 C22 H22 120.2 . .
C21 C22 H22 120.2 . .
C24 C23 C22 120.35(13) . .
C24 C23 H23 119.8 . .
C22 C23 H23 119.8 . .
C23 C24 C25 120.25(13) . .
C23 C24 H24 119.9 . .
C25 C24 H24 119.9 . .
C24 C25 C26 119.84(14) . .
C24 C25 H25 120.1 . .
C26 C25 H25 120.1 . .
C25 C26 C21 120.16(13) . .
C25 C26 H26 119.9 . .
C21 C26 H26 119.9 . .
C8 P1 C9 105.03(6) . .
C8 P1 C21 114.26(6) . .
C9 P1 C21 107.84(5) . .
C8 P1 C15 116.07(6) . .
C9 P1 C15 108.13(6) . .
C21 P1 C15 105.18(6) . .

loop_
_geom_bond_atom_site_label_1
_geom_bond_atom_site_label_2
_geom_bond_distance
_geom_bond_site_symmetry_2
C1 C2 1.3890(17) .
C1 C6 1.3983(17) .
C1 H1 0.9300 .
C2 C3 1.3892(17) .
C2 H2 0.9300 .
C3 C4 1.3847(19) .
C3 Cl1 1.7441(13) .
C4 C5 1.3907(18) .
C4 H4 0.9300 .
C5 C6 1.3960(16) .
C5 H5 0.9300 .
C6 C7 1.5110(16) .
C7 O1 1.2580(15) .
C7 C8 1.4031(16) .
C8 P1 1.7198(13) .
C8 H8 0.9300 .
C9 C14 1.3968(16) .
C9 C10 1.4031(17) .
C9 P1 1.8037(12) .
C10 C11 1.3867(18) .
C10 H10 0.9300 .
C11 C12 1.3927(19) .
C11 H11 0.9300 .
C12 C13 1.3860(19) .
C12 H12 0.9300 .
C13 C14 1.3923(17) .
C13 H13 0.9300 .
C14 H14 0.9300 .
C15 C16 1.3927(18) .
C15 C20 1.4011(18) .
C15 P1 1.8177(12) .
C16 C17 1.3970(18) .
C16 H16 0.9300 .
C17 C18 1.382(2) .
C17 H17 0.9300 .
C18 C19 1.385(2) .
C18 H18 0.9300 .
C19 C20 1.391(2) .
C19 H19 0.9300 .
C20 H20 0.9300 .
C21 C22 1.3954(17) .
C21 C26 1.3982(17) .
C21 P1 1.8097(13) .
C22 C23 1.3926(19) .
C22 H22 0.9300 .
C23 C24 1.387(2) .
C23 H23 0.9300 .
C24 C25 1.388(2) .
C24 H24 0.9300 .
C25 C26 1.3903(19) .
C25 H25 0.9300 .
C26 H26 0.9300 .

loop_
_geom_torsion_atom_site_label_1
_geom_torsion_atom_site_label_2
_geom_torsion_atom_site_label_3
_geom_torsion_atom_site_label_4
_geom_torsion
_geom_torsion_site_symmetry_1
_geom_torsion_site_symmetry_2
_geom_torsion_site_symmetry_3
_geom_torsion_site_symmetry_4
C6 C1 C2 C3 -0.54(19) . . . .
C1 C2 C3 C4 1.80(19) . . . .
C1 C2 C3 Cl1 -177.85(10) . . . .
C2 C3 C4 C5 -1.82(19) . . . .
Cl1 C3 C4 C5 177.83(10) . . . .
C3 C4 C5 C6 0.59(19) . . . .
C4 C5 C6 C1 0.61(18) . . . .
C4 C5 C6 C7 178.26(11) . . . .
C2 C1 C6 C5 -0.63(19) . . . .
C2 C1 C6 C7 -178.16(11) . . . .
C5 C6 C7 O1 -3.69(17) . . . .
C1 C6 C7 O1 173.84(12) . . . .
C5 C6 C7 C8 178.05(11) . . . .
C1 C6 C7 C8 -4.42(18) . . . .
O1 C7 C8 P1 -3.98(18) . . . .
C6 C7 C8 P1 174.18(9) . . . .
C14 C9 C10 C11 0.09(19) . . . .
P1 C9 C10 C11 175.75(11) . . . .
C9 C10 C11 C12 -0.3(2) . . . .
C10 C11 C12 C13 0.1(2) . . . .
C11 C12 C13 C14 0.2(2) . . . .
C12 C13 C14 C9 -0.4(2) . . . .
C10 C9 C14 C13 0.24(18) . . . .
P1 C9 C14 C13 -175.28(10) . . . .
C20 C15 C16 C17 0.5(2) . . . .
P1 C15 C16 C17 -179.06(10) . . . .
C15 C16 C17 C18 0.5(2) . . . .
C16 C17 C18 C19 -0.9(2) . . . .
C17 C18 C19 C20 0.3(3) . . . .
C18 C19 C20 C15 0.7(3) . . . .
C16 C15 C20 C19 -1.1(2) . . . .
P1 C15 C20 C19 178.49(13) . . . .
C26 C21 C22 C23 -0.75(18) . . . .
P1 C21 C22 C23 -178.62(9) . . . .
C21 C22 C23 C24 0.27(19) . . . .
C22 C23 C24 C25 0.5(2) . . . .
C23 C24 C25 C26 -0.9(2) . . . .
C24 C25 C26 C21 0.4(2) . . . .
C22 C21 C26 C25 0.4(2) . . . .
P1 C21 C26 C25 178.29(11) . . . .
C7 C8 P1 C9 -171.32(10) . . . .
C7 C8 P1 C21 -53.36(12) . . . .
C7 C8 P1 C15 69.34(12) . . . .
C14 C9 P1 C8 116.91(10) . . . .
C10 C9 P1 C8 -58.65(11) . . . .
C14 C9 P1 C21 -5.31(11) . . . .
C10 C9 P1 C21 179.12(10) . . . .
C14 C9 P1 C15 -118.57(10) . . . .
C10 C9 P1 C15 65.86(11) . . . .
C22 C21 P1 C8 -18.01(12) . . . .
C26 C21 P1 C8 164.13(10) . . . .
C22 C21 P1 C9 98.34(10) . . . .
C26 C21 P1 C9 -79.52(11) . . . .
C22 C21 P1 C15 -146.44(10) . . . .
C26 C21 P1 C15 35.70(12) . . . .
C16 C15 P1 C8 123.35(11) . . . .
C20 C15 P1 C8 -56.25(13) . . . .
C16 C15 P1 C9 5.71(12) . . . .
C20 C15 P1 C9 -173.90(11) . . . .
C16 C15 P1 C21 -109.30(11) . . . .
C20 C15 P1 C21 71.09(12) . . . .
